data_2220552
loop_
_publ_author_name
'Hapke, Marko'
'Spannenberg, Anke'

_publ_section_title
;(\h^5^-Cyclopentadienyl)bis(triphenylphosphane)cobalt(I)--toluene--<i>n</i>-hexane
 (1/0.20/0.25)
;
_journal_coeditor_code IM2092
_journal_issue 1
_journal_name_full 'Acta Crystallographica Section E'
_journal_page_first m93
_journal_paper_doi 10.1107/S1600536808042268
_journal_volume 65
_journal_year 2009
_chemical_formula_iupac '[Co (C5 H5) (C18 H15 P1)2], 0.2C7 H8, 0.25C6 H14'
_chemical_formula_moiety 'C41 H35 Co P2, 0.2(C7 H8), 0.25(C6 H14)'
_chemical_formula_sum 'C43.9 H40.1 Co P2'
_chemical_formula_weight 688.53
_chemical_name_systematic
;
(\h^5^-Cyclopentadienyl)bis(triphenylphosphane)cobalt(I)--toluene--
<i>n</i>-hexane (1/0.20/0.25)
;
_space_group_IT_number 2
_symmetry_cell_setting triclinic
_symmetry_space_group_name_Hall '-P 1'
_symmetry_space_group_name_H-M 'P -1'
_atom_sites_solution_hydrogens geom
_atom_sites_solution_primary direct
_atom_sites_solution_secondary difmap
_audit_creation_method SHELXL-97
_cell_angle_alpha 86.543(2)
_cell_angle_beta 75.093(2)
_cell_angle_gamma 89.691(2)
_cell_formula_units_Z 4
_cell_length_a 10.5496(3)
_cell_length_b 18.2220(5)
_cell_length_c 19.0367(5)
_cell_measurement_reflns_used 41669
_cell_measurement_temperature 200(2)
_cell_measurement_theta_max 27.17
_cell_measurement_theta_min 1.53
_cell_volume 3529.72(17)
_computing_cell_refinement 'X-AREA (Stoe & Cie, 2005)'
_computing_data_collection 'X-AREA (Stoe & Cie, 2005)'
_computing_data_reduction 'X-RED (Stoe & Cie, 2005)'
_computing_molecular_graphics 'SHELXTL (Sheldrick, 2008)'
_computing_publication_material 'SHELXTL (Sheldrick, 2008)'
_computing_structure_refinement 'SHELXL97 (Sheldrick, 2008)'
_computing_structure_solution 'SHELXS97 (Sheldrick, 2008)'
_diffrn_ambient_temperature 200(2)
_diffrn_measured_fraction_theta_full 0.999
_diffrn_measured_fraction_theta_max 0.999
_diffrn_measurement_device_type 'Stoe IPDSII'
_diffrn_measurement_method 'rotation method'
_diffrn_radiation_monochromator graphite
_diffrn_radiation_source 'fine-focus sealed tube'
_diffrn_radiation_type MoK\a
_diffrn_radiation_wavelength 0.71073
_diffrn_reflns_av_R_equivalents 0.0316
_diffrn_reflns_av_sigmaI/netI 0.0455
_diffrn_reflns_limit_h_max 12
_diffrn_reflns_limit_h_min -12
_diffrn_reflns_limit_k_max 22
_diffrn_reflns_limit_k_min -22
_diffrn_reflns_limit_l_max 23
_diffrn_reflns_limit_l_min -23
_diffrn_reflns_number 48156
_diffrn_reflns_theta_full 25.50
_diffrn_reflns_theta_max 25.50
_diffrn_reflns_theta_min 1.53
_exptl_absorpt_coefficient_mu 0.607
_exptl_absorpt_correction_T_max 0.8677
_exptl_absorpt_correction_T_min 0.7867
_exptl_absorpt_correction_type numerical
_exptl_absorpt_process_details '(X-SHAPE; Stoe & Cie, 2005)'
_exptl_crystal_colour dark-purple
_exptl_crystal_density_diffrn 1.296
_exptl_crystal_density_method 'not measured'
_exptl_crystal_description prism
_exptl_crystal_F_000 1442
_exptl_crystal_size_max 0.5
_exptl_crystal_size_mid 0.3
_exptl_crystal_size_min 0.3
_refine_diff_density_max 0.705
_refine_diff_density_min -0.262
_refine_ls_extinction_method none
_refine_ls_goodness_of_fit_ref 0.917
_refine_ls_hydrogen_treatment constr
_refine_ls_matrix_type full
_refine_ls_number_parameters 829
_refine_ls_number_reflns 13135
_refine_ls_number_restraints 6
_refine_ls_restrained_S_all 0.917
_refine_ls_R_factor_all 0.0500
_refine_ls_R_factor_gt 0.0319
_refine_ls_shift/su_max 0.001
_refine_ls_shift/su_mean 0.000
_refine_ls_structure_factor_coef Fsqd
_refine_ls_weighting_details 'calc w=1/[\s^2^(Fo^2^)+(0.0468P)^2^] where P=(Fo^2^+2Fc^2^)/3'
_refine_ls_weighting_scheme calc
_refine_ls_wR_factor_gt 0.0768
_refine_ls_wR_factor_ref 0.0798
_reflns_number_gt 9423
_reflns_number_total 13135
_reflns_threshold_expression I>2\s(I)
_cod_data_source_file im2092.cif
_cod_data_source_block I
_cod_original_cell_volume 3529.7(2)
_cod_original_formula_sum 'C43.9 H40.1 Co1 P2'
_cod_database_code 2220552
_cod_database_fobs_code 2220552

loop_
_symmetry_equiv_pos_as_xyz
'x, y, z'
'-x, -y, -z'

loop_
_atom_site_type_symbol
_atom_site_label
_atom_site_fract_x
_atom_site_fract_y
_atom_site_fract_z
_atom_site_U_iso_or_equiv
_atom_site_adp_type
_atom_site_calc_flag
_atom_site_refinement_flags
_atom_site_occupancy
_atom_site_disorder_assembly
_atom_site_disorder_group
C C83 0.6309(8) 0.0938(4) 0.1203(4) 0.083(2) Uiso d PD 0.50 A 1
H H83A 0.5842 0.0773 0.0856 0.125 Uiso calc PR 0.50 A 1
H H83B 0.7092 0.1221 0.0938 0.125 Uiso calc PR 0.50 A 1
H H83C 0.5732 0.1250 0.1548 0.125 Uiso calc PR 0.50 A 1
C C85 0.7389(8) 0.0435(4) 0.2121(4) 0.072(2) Uiso d PD 0.50 A 1
H H85A 0.6931 0.0822 0.2432 0.087 Uiso calc PR 0.50 A 1
H H85B 0.8270 0.0631 0.1863 0.087 Uiso calc PR 0.50 A 1
C C86 0.7557(9) -0.0182(4) 0.2587(4) 0.085(2) Uiso d PD 0.50 A 1
H H86A 0.6669 -0.0394 0.2797 0.102 Uiso calc PR 0.50 A 1
H H86B 0.8049 -0.0548 0.2261 0.102 Uiso calc PR 0.50 A 1
C C87 0.8154(12) -0.0173(5) 0.3178(6) 0.111(3) Uiso d PD 0.50 A 1
H H87A 0.7874 0.0280 0.3436 0.133 Uiso calc PR 0.50 A 1
H H87B 0.9116 -0.0135 0.2972 0.133 Uiso calc PR 0.50 A 1
C C88 0.7890(10) -0.0784(5) 0.3703(5) 0.109(3) Uiso d PD 0.50 A 1
H H88A 0.8384 -0.0723 0.4067 0.163 Uiso calc PR 0.50 A 1
H H88B 0.8156 -0.1239 0.3459 0.163 Uiso calc PR 0.50 A 1
H H88C 0.6950 -0.0807 0.3943 0.163 Uiso calc PR 0.50 A 1
C C84 0.6687(6) 0.0315(3) 0.1589(3) 0.1200(19) Uiso d PD 0.90 . .
H H84A 0.7232 0.0000 0.1225 0.144 Uiso calc PR 0.50 A 1
H H84B 0.5881 0.0032 0.1834 0.144 Uiso calc PR 0.50 A 1
H H84C 0.6265 -0.0101 0.1434 0.180 Uiso calc PR 0.40 A 2
H H84D 0.7396 0.0513 0.1182 0.180 Uiso calc PR 0.40 A 2
H H84E 0.6038 0.0699 0.1743 0.180 Uiso calc PR 0.40 A 2
C C89 0.7259(8) 0.0056(5) 0.2234(4) 0.088(3) Uiso d PG 0.40 A 2
C C90 0.7894(9) 0.0593(4) 0.2510(5) 0.121(4) Uiso d PG 0.40 A 2
H H90 0.7929 0.1086 0.2314 0.145 Uiso calc PR 0.40 A 2
C C91 0.8479(9) 0.0407(5) 0.3072(5) 0.125(4) Uiso d PG 0.40 A 2
H H91 0.8913 0.0774 0.3260 0.150 Uiso calc PR 0.40 A 2
C C92 0.8427(9) -0.0315(5) 0.3358(5) 0.112(5) Uiso d PG 0.40 A 2
H H92 0.8827 -0.0442 0.3742 0.134 Uiso calc PR 0.40 A 2
C C93 0.7792(10) -0.0852(4) 0.3082(5) 0.143(5) Uiso d PG 0.40 A 2
H H93 0.7757 -0.1346 0.3278 0.172 Uiso calc PR 0.40 A 2
C C94 0.7208(8) -0.0667(4) 0.2520(5) 0.106(4) Uiso d PG 0.40 A 2
H H94 0.6774 -0.1034 0.2332 0.128 Uiso calc PR 0.40 A 2
C C1 0.1308(3) 0.75684(15) 0.32133(13) 0.0414(6) Uani d . 1 . .
H H1A 0.1820 0.7857 0.2808 0.050 Uiso calc R 1 . .
C C2 0.0437(2) 0.78319(14) 0.38396(14) 0.0396(6) Uani d . 1 . .
H H2A 0.0298 0.8335 0.3940 0.047 Uiso calc R 1 . .
C C3 -0.0194(2) 0.72283(15) 0.42916(15) 0.0423(6) Uani d . 1 . .
H H3A -0.0855 0.7252 0.4735 0.051 Uiso calc R 1 . .
C C4 0.0333(3) 0.65879(15) 0.39653(16) 0.0457(7) Uani d . 1 . .
H H4A 0.0105 0.6098 0.4153 0.055 Uiso calc R 1 . .
C C5 0.1271(3) 0.68004(16) 0.33048(15) 0.0456(7) Uani d . 1 . .
H H5A 0.1788 0.6475 0.2978 0.055 Uiso calc R 1 . .
C C6 0.0772(2) 0.83076(12) 0.54939(11) 0.0284(5) Uani d . 1 . .
C C7 0.0236(2) 0.90057(14) 0.54925(14) 0.0401(6) Uani d . 1 . .
H H7A 0.0667 0.9378 0.5144 0.048 Uiso calc R 1 . .
C C8 -0.0928(3) 0.91630(15) 0.59972(16) 0.0501(7) Uani d . 1 . .
H H8A -0.1291 0.9641 0.5987 0.060 Uiso calc R 1 . .
C C9 -0.1557(3) 0.86332(15) 0.65107(14) 0.0436(6) Uani d . 1 . .
H H9A -0.2345 0.8746 0.6859 0.052 Uiso calc R 1 . .
C C10 -0.1042(3) 0.79381(14) 0.65189(14) 0.0415(6) Uani d . 1 . .
H H10B -0.1471 0.7571 0.6875 0.050 Uiso calc R 1 . .
C C11 0.0098(2) 0.77739(13) 0.60099(13) 0.0368(6) Uani d . 1 . .
H H11A 0.0430 0.7288 0.6011 0.044 Uiso calc R 1 . .
C C12 0.2946(2) 0.89196(12) 0.43700(12) 0.0287(5) Uani d . 1 . .
C C13 0.3290(2) 0.94745(12) 0.47616(14) 0.0368(6) Uani d . 1 . .
H H13A 0.3110 0.9411 0.5277 0.044 Uiso calc R 1 . .
C C14 0.3890(3) 1.01168(14) 0.44071(16) 0.0453(6) Uani d . 1 . .
H H14A 0.4115 1.0493 0.4679 0.054 Uiso calc R 1 . .
C C15 0.4161(3) 1.02094(14) 0.36620(16) 0.0473(7) Uani d . 1 . .
H H15A 0.4581 1.0648 0.3419 0.057 Uiso calc R 1 . .
C C16 0.3827(3) 0.96710(15) 0.32700(15) 0.0445(6) Uani d . 1 . .
H H16A 0.4008 0.9741 0.2755 0.053 Uiso calc R 1 . .
C C17 0.3227(2) 0.90247(13) 0.36169(13) 0.0348(5) Uani d . 1 . .
H H17A 0.3007 0.8653 0.3339 0.042 Uiso calc R 1 . .
C C18 0.3443(2) 0.79113(11) 0.53970(12) 0.0280(5) Uani d . 1 . .
C C19 0.4773(2) 0.79189(12) 0.50431(13) 0.0338(5) Uani d . 1 . .
H H19A 0.5039 0.7978 0.4527 0.041 Uiso calc R 1 . .
C C20 0.5716(3) 0.78416(14) 0.54290(16) 0.0439(6) Uani d . 1 . .
H H20A 0.6620 0.7845 0.5178 0.053 Uiso calc R 1 . .
C C21 0.5341(3) 0.77591(14) 0.61804(16) 0.0487(7) Uani d . 1 . .
H H21A 0.5983 0.7698 0.6448 0.058 Uiso calc R 1 . .
C C22 0.4039(3) 0.77658(15) 0.65349(15) 0.0479(7) Uani d . 1 . .
H H22A 0.3781 0.7720 0.7052 0.057 Uiso calc R 1 . .
C C23 0.3090(3) 0.78383(13) 0.61519(13) 0.0365(6) Uani d . 1 . .
H H23A 0.2190 0.7838 0.6408 0.044 Uiso calc R 1 . .
C C24 0.2899(2) 0.54610(11) 0.40450(12) 0.0270(5) Uani d . 1 . .
C C25 0.3339(2) 0.53717(12) 0.33028(12) 0.0321(5) Uani d . 1 . .
H H25A 0.3739 0.5776 0.2986 0.039 Uiso calc R 1 . .
C C26 0.3207(2) 0.47064(14) 0.30157(14) 0.0392(6) Uani d . 1 . .
H H26A 0.3528 0.4654 0.2507 0.047 Uiso calc R 1 . .
C C27 0.2612(3) 0.41201(14) 0.34640(16) 0.0491(7) Uani d . 1 . .
H H27A 0.2505 0.3664 0.3268 0.059 Uiso calc R 1 . .
C C28 0.2175(3) 0.41999(15) 0.41987(16) 0.0591(9) Uani d . 1 . .
H H28A 0.1767 0.3795 0.4512 0.071 Uiso calc R 1 . .
C C29 0.2323(3) 0.48634(13) 0.44900(14) 0.0449(7) Uani d . 1 . .
H H29A 0.2024 0.4907 0.5001 0.054 Uiso calc R 1 . .
C C30 0.3020(2) 0.61374(11) 0.53389(11) 0.0278(5) Uani d . 1 . .
C C31 0.1744(2) 0.60183(12) 0.57780(12) 0.0349(5) Uani d . 1 . .
H H31A 0.1021 0.6058 0.5567 0.042 Uiso calc R 1 . .
C C32 0.1527(3) 0.58431(14) 0.65154(13) 0.0449(7) Uani d . 1 . .
H H32A 0.0659 0.5755 0.6807 0.054 Uiso calc R 1 . .
C C33 0.2570(3) 0.57953(14) 0.68288(14) 0.0497(7) Uani d . 1 . .
H H33A 0.2420 0.5675 0.7336 0.060 Uiso calc R 1 . .
C C34 0.3821(3) 0.59211(14) 0.64083(14) 0.0440(7) Uani d . 1 . .
H H34A 0.4536 0.5894 0.6627 0.053 Uiso calc R 1 . .
C C35 0.4051(3) 0.60883(12) 0.56653(12) 0.0325(5) Uani d . 1 . .
H H35A 0.4924 0.6170 0.5378 0.039 Uiso calc R 1 . .
C C36 0.4897(2) 0.64966(12) 0.39279(11) 0.0264(5) Uani d . 1 . .
C C37 0.5294(2) 0.71156(12) 0.34590(12) 0.0305(5) Uani d . 1 . .
H H37A 0.4660 0.7463 0.3382 0.037 Uiso calc R 1 . .
C C38 0.6605(3) 0.72305(14) 0.31034(13) 0.0403(6) Uani d . 1 . .
H H38A 0.6863 0.7653 0.2781 0.048 Uiso calc R 1 . .
C C39 0.7538(2) 0.67351(16) 0.32137(14) 0.0434(6) Uani d . 1 . .
H H39A 0.8441 0.6825 0.2985 0.052 Uiso calc R 1 . .
C C40 0.7150(2) 0.61094(14) 0.36573(14) 0.0406(6) Uani d . 1 . .
H H40A 0.7786 0.5759 0.3724 0.049 Uiso calc R 1 . .
C C41 0.5841(2) 0.59860(12) 0.40070(12) 0.0320(5) Uani d . 1 . .
H H41A 0.5585 0.5547 0.4305 0.038 Uiso calc R 1 . .
C C42 -0.0959(2) 0.27369(15) 0.06581(15) 0.0430(6) Uani d . 1 . .
H H42A -0.1166 0.2703 0.0204 0.052 Uiso calc R 1 . .
C C43 -0.0740(2) 0.21420(14) 0.11211(14) 0.0397(6) Uani d . 1 . .
H H43A -0.0727 0.1638 0.1019 0.048 Uiso calc R 1 . .
C C44 -0.0543(2) 0.24217(16) 0.17623(14) 0.0448(7) Uani d . 1 . .
H H44A -0.0428 0.2142 0.2179 0.054 Uiso calc R 1 . .
C C45 -0.0551(2) 0.31839(17) 0.16664(16) 0.0513(8) Uani d . 1 . .
H H45A -0.0401 0.3518 0.2001 0.062 Uiso calc R 1 . .
C C46 -0.0819(2) 0.33820(15) 0.09869(17) 0.0489(7) Uani d . 1 . .
H H46A -0.0891 0.3868 0.0792 0.059 Uiso calc R 1 . .
C C47 0.3722(2) 0.35360(11) 0.10504(11) 0.0253(5) Uani d . 1 . .
C C48 0.3717(2) 0.29229(12) 0.15218(12) 0.0312(5) Uani d . 1 . .
H H48A 0.3012 0.2578 0.1614 0.037 Uiso calc R 1 . .
C C49 0.4720(3) 0.28084(15) 0.18576(13) 0.0398(6) Uani d . 1 . .
H H49A 0.4703 0.2386 0.2178 0.048 Uiso calc R 1 . .
C C50 0.5749(3) 0.33051(15) 0.17304(13) 0.0415(6) Uani d . 1 . .
H H50A 0.6452 0.3219 0.1951 0.050 Uiso calc R 1 . .
C C51 0.5748(2) 0.39265(14) 0.12811(13) 0.0389(6) Uani d . 1 . .
H H51A 0.6446 0.4275 0.1199 0.047 Uiso calc R 1 . .
C C52 0.4744(2) 0.40456(13) 0.09508(12) 0.0320(5) Uani d . 1 . .
H H52A 0.4746 0.4481 0.0650 0.038 Uiso calc R 1 . .
C C53 0.1809(2) 0.45640(11) 0.09877(12) 0.0268(5) Uani d . 1 . .
C C54 0.1394(3) 0.46218(13) 0.17349(13) 0.0365(6) Uani d . 1 . .
H H54A 0.1356 0.4193 0.2049 0.044 Uiso calc R 1 . .
C C55 0.1035(3) 0.52857(14) 0.20311(14) 0.0427(6) Uani d . 1 . .
H H55A 0.0742 0.5309 0.2545 0.051 Uiso calc R 1 . .
C C56 0.1098(3) 0.59119(15) 0.15896(16) 0.0491(7) Uani d . 1 . .
H H56A 0.0845 0.6370 0.1793 0.059 Uiso calc R 1 . .
C C57 0.1529(4) 0.58706(15) 0.08513(17) 0.0614(9) Uani d . 1 . .
H H57A 0.1591 0.6305 0.0542 0.074 Uiso calc R 1 . .
C C58 0.1876(3) 0.52035(13) 0.05509(14) 0.0455(7) Uani d . 1 . .
H H58A 0.2164 0.5184 0.0037 0.055 Uiso calc R 1 . .
C C59 0.3037(2) 0.39087(11) -0.03316(11) 0.0267(5) Uani d . 1 . .
C C60 0.4359(2) 0.39383(12) -0.06923(12) 0.0303(5) Uani d . 1 . .
H H60A 0.5001 0.3846 -0.0429 0.036 Uiso calc R 1 . .
C C61 0.4744(3) 0.41027(14) -0.14399(13) 0.0390(6) Uani d . 1 . .
H H61A 0.5651 0.4119 -0.1685 0.047 Uiso calc R 1 . .
C C62 0.3830(3) 0.42410(14) -0.18281(13) 0.0425(6) Uani d . 1 . .
H H62A 0.4105 0.4350 -0.2339 0.051 Uiso calc R 1 . .
C C63 0.2512(3) 0.42223(14) -0.14764(13) 0.0394(6) Uani d . 1 . .
H H63A 0.1878 0.4326 -0.1743 0.047 Uiso calc R 1 . .
C C64 0.2118(2) 0.40522(13) -0.07370(12) 0.0332(5) Uani d . 1 . .
H H64A 0.1209 0.4032 -0.0498 0.040 Uiso calc R 1 . .
C C65 0.2344(2) 0.11055(12) 0.06632(12) 0.0284(5) Uani d . 1 . .
C C66 0.1887(2) 0.10033(13) 0.14104(13) 0.0348(5) Uani d . 1 . .
H H66A 0.1373 0.1373 0.1677 0.042 Uiso calc R 1 . .
C C67 0.2169(3) 0.03647(14) 0.17766(14) 0.0445(6) Uani d . 1 . .
H H67A 0.1841 0.0300 0.2290 0.053 Uiso calc R 1 . .
C C68 0.2922(3) -0.01746(14) 0.13984(15) 0.0434(6) Uani d . 1 . .
H H68A 0.3124 -0.0607 0.1651 0.052 Uiso calc R 1 . .
C C69 0.3378(3) -0.00837(13) 0.06546(15) 0.0417(6) Uani d . 1 . .
H H69A 0.3889 -0.0457 0.0391 0.050 Uiso calc R 1 . .
C C70 0.3095(2) 0.05498(13) 0.02867(13) 0.0350(5) Uani d . 1 . .
H H70A 0.3414 0.0607 -0.0228 0.042 Uiso calc R 1 . .
C C71 0.1177(2) 0.16815(12) -0.04709(12) 0.0277(5) Uani d . 1 . .
C C72 0.0650(2) 0.09803(13) -0.04531(13) 0.0363(6) Uani d . 1 . .
H H72A 0.0784 0.0614 -0.0104 0.044 Uiso calc R 1 . .
C C73 -0.0067(3) 0.08103(14) -0.09367(15) 0.0458(7) Uani d . 1 . .
H H73A -0.0436 0.0332 -0.0910 0.055 Uiso calc R 1 . .
C C74 -0.0252(3) 0.13294(14) -0.14578(14) 0.0428(6) Uani d . 1 . .
H H74A -0.0731 0.1208 -0.1795 0.051 Uiso calc R 1 . .
C C75 0.0264(2) 0.20256(14) -0.14848(14) 0.0386(6) Uani d . 1 . .
H H75A 0.0147 0.2385 -0.1845 0.046 Uiso calc R 1 . .
C C76 0.0952(2) 0.22048(13) -0.09915(13) 0.0344(5) Uani d . 1 . .
H H76A 0.1279 0.2692 -0.1006 0.041 Uiso calc R 1 . .
C C77 0.3744(2) 0.21120(11) -0.03924(12) 0.0277(5) Uani d . 1 . .
C C78 0.4077(2) 0.21893(14) -0.11444(13) 0.0378(6) Uani d . 1 . .
H H78A 0.3405 0.2183 -0.1394 0.045 Uiso calc R 1 . .
C C79 0.5379(3) 0.22765(15) -0.15421(15) 0.0463(7) Uani d . 1 . .
H H79A 0.5588 0.2330 -0.2059 0.056 Uiso calc R 1 . .
C C80 0.6362(3) 0.22851(15) -0.11898(15) 0.0457(7) Uani d . 1 . .
H H80A 0.7250 0.2350 -0.1461 0.055 Uiso calc R 1 . .
C C81 0.6053(2) 0.21992(14) -0.04404(15) 0.0413(6) Uani d . 1 . .
H H81A 0.6730 0.2199 -0.0194 0.050 Uiso calc R 1 . .
C C82 0.4760(2) 0.21139(13) -0.00478(13) 0.0333(5) Uani d . 1 . .
H H82A 0.4559 0.2055 0.0468 0.040 Uiso calc R 1 . .
Co Co1 0.18245(3) 0.720773(16) 0.417849(15) 0.02465(8) Uani d . 1 . .
Co Co2 0.09119(3) 0.279710(16) 0.082317(15) 0.02457(8) Uani d . 1 . .
P P1 0.22712(6) 0.80313(3) 0.48282(3) 0.02488(12) Uani d . 1 . .
P P2 0.31370(5) 0.63772(3) 0.43712(3) 0.02326(12) Uani d . 1 . .
P P3 0.23336(5) 0.36534(3) 0.06398(3) 0.02289(12) Uani d . 1 . .
P P4 0.20477(6) 0.19806(3) 0.01871(3) 0.02500(12) Uani d . 1 . .

loop_
_atom_site_aniso_label
_atom_site_aniso_U_11
_atom_site_aniso_U_22
_atom_site_aniso_U_33
_atom_site_aniso_U_12
_atom_site_aniso_U_13
_atom_site_aniso_U_23
C1 0.0464(16) 0.0527(16) 0.0326(13) 0.0058(12) -0.0237(11) -0.0029(11)
C2 0.0383(14) 0.0403(14) 0.0485(15) 0.0106(11) -0.0261(12) -0.0060(11)
C3 0.0248(13) 0.0555(16) 0.0491(15) 0.0012(12) -0.0138(11) -0.0049(13)
C4 0.0434(16) 0.0385(14) 0.0679(18) -0.0083(12) -0.0375(14) -0.0029(13)
C5 0.0466(16) 0.0560(17) 0.0471(15) 0.0160(13) -0.0309(13) -0.0255(13)
C6 0.0295(12) 0.0304(12) 0.0275(11) 0.0017(9) -0.0105(9) -0.0058(9)
C7 0.0357(14) 0.0382(14) 0.0432(14) 0.0077(11) -0.0059(11) 0.0024(11)
C8 0.0420(16) 0.0404(15) 0.0625(18) 0.0156(12) -0.0038(13) -0.0042(13)
C9 0.0329(14) 0.0482(16) 0.0462(15) 0.0048(12) -0.0017(11) -0.0132(12)
C10 0.0391(15) 0.0448(15) 0.0367(13) -0.0058(12) -0.0023(11) -0.0027(11)
C11 0.0388(14) 0.0290(12) 0.0398(13) 0.0031(10) -0.0044(11) -0.0056(10)
C12 0.0258(12) 0.0262(11) 0.0348(12) 0.0038(9) -0.0096(9) -0.0008(9)
C13 0.0411(15) 0.0298(12) 0.0434(14) 0.0001(11) -0.0179(11) -0.0028(10)
C14 0.0432(16) 0.0294(13) 0.0687(19) -0.0019(11) -0.0241(14) -0.0014(12)
C15 0.0348(15) 0.0355(14) 0.0679(19) -0.0033(11) -0.0104(13) 0.0146(13)
C16 0.0374(15) 0.0481(16) 0.0438(15) 0.0014(12) -0.0065(12) 0.0125(12)
C17 0.0332(13) 0.0353(13) 0.0361(13) 0.0035(10) -0.0099(10) 0.0006(10)
C18 0.0352(13) 0.0189(10) 0.0335(12) 0.0012(9) -0.0148(10) -0.0037(9)
C19 0.0373(14) 0.0276(12) 0.0402(13) 0.0002(10) -0.0158(11) -0.0049(10)
C20 0.0360(15) 0.0355(14) 0.0668(18) 0.0025(11) -0.0248(13) -0.0052(12)
C21 0.060(2) 0.0394(15) 0.0610(18) 0.0009(13) -0.0427(16) -0.0012(13)
C22 0.064(2) 0.0446(15) 0.0440(15) 0.0033(14) -0.0314(14) -0.0003(12)
C23 0.0443(15) 0.0334(13) 0.0356(13) 0.0037(11) -0.0170(11) -0.0022(10)
C24 0.0257(12) 0.0250(11) 0.0313(11) -0.0006(9) -0.0084(9) -0.0049(9)
C25 0.0326(13) 0.0287(12) 0.0328(12) -0.0004(10) -0.0036(10) -0.0048(9)
C26 0.0391(15) 0.0421(14) 0.0374(13) 0.0033(11) -0.0091(11) -0.0139(11)
C27 0.0609(19) 0.0304(13) 0.0584(17) -0.0041(12) -0.0169(14) -0.0154(12)
C28 0.084(2) 0.0305(14) 0.0559(18) -0.0206(14) -0.0063(16) 0.0004(13)
C29 0.0617(18) 0.0344(14) 0.0339(13) -0.0109(12) -0.0036(12) -0.0011(11)
C30 0.0364(13) 0.0205(10) 0.0259(11) 0.0030(9) -0.0069(9) -0.0023(8)
C31 0.0401(14) 0.0306(12) 0.0310(12) 0.0050(10) -0.0039(10) -0.0023(10)
C32 0.0588(18) 0.0353(14) 0.0303(13) 0.0063(12) 0.0064(12) 0.0008(10)
C33 0.080(2) 0.0401(15) 0.0275(13) 0.0166(14) -0.0123(14) 0.0006(11)
C34 0.0662(19) 0.0352(14) 0.0361(14) 0.0138(13) -0.0232(13) -0.0046(11)
C35 0.0438(15) 0.0238(11) 0.0324(12) 0.0058(10) -0.0140(10) -0.0040(9)
C36 0.0264(12) 0.0273(11) 0.0264(11) -0.0014(9) -0.0073(9) -0.0061(9)
C37 0.0325(13) 0.0310(12) 0.0280(11) -0.0009(10) -0.0082(10) 0.0002(9)
C38 0.0386(15) 0.0456(15) 0.0340(13) -0.0112(12) -0.0061(11) 0.0052(11)
C39 0.0254(13) 0.0633(18) 0.0392(14) -0.0071(12) -0.0036(11) -0.0057(13)
C40 0.0296(14) 0.0464(15) 0.0475(15) 0.0099(11) -0.0118(11) -0.0079(12)
C41 0.0305(13) 0.0285(12) 0.0362(12) 0.0020(10) -0.0072(10) -0.0021(10)
C42 0.0196(12) 0.0615(17) 0.0478(15) -0.0042(12) -0.0093(11) -0.0006(13)
C43 0.0256(13) 0.0412(14) 0.0474(15) -0.0113(11) -0.0001(11) -0.0032(11)
C44 0.0299(14) 0.0626(18) 0.0346(13) -0.0076(12) 0.0037(11) 0.0024(12)
C45 0.0238(14) 0.0660(19) 0.0571(17) -0.0069(13) 0.0091(12) -0.0330(15)
C46 0.0219(13) 0.0410(15) 0.075(2) 0.0069(11) 0.0032(13) -0.0006(14)
C47 0.0242(11) 0.0277(11) 0.0243(10) 0.0024(9) -0.0053(9) -0.0066(9)
C48 0.0319(13) 0.0340(12) 0.0275(11) -0.0047(10) -0.0079(10) 0.0004(9)
C49 0.0434(15) 0.0470(15) 0.0322(13) 0.0009(12) -0.0171(11) 0.0045(11)
C50 0.0349(14) 0.0578(17) 0.0369(13) 0.0040(12) -0.0183(11) -0.0044(12)
C51 0.0289(13) 0.0473(15) 0.0417(14) -0.0077(11) -0.0103(11) -0.0068(11)
C52 0.0300(13) 0.0311(12) 0.0356(12) -0.0040(10) -0.0099(10) -0.0010(10)
C53 0.0250(12) 0.0256(11) 0.0308(11) -0.0001(9) -0.0092(9) -0.0016(9)
C54 0.0458(15) 0.0290(12) 0.0336(13) -0.0045(11) -0.0075(11) -0.0035(10)
C55 0.0462(16) 0.0410(14) 0.0394(14) -0.0019(12) -0.0056(12) -0.0151(11)
C56 0.0575(18) 0.0347(14) 0.0636(18) 0.0151(13) -0.0273(14) -0.0191(13)
C57 0.107(3) 0.0284(14) 0.0565(18) 0.0152(15) -0.0359(18) -0.0006(12)
C58 0.071(2) 0.0315(13) 0.0357(14) 0.0070(13) -0.0168(13) 0.0007(11)
C59 0.0301(12) 0.0248(11) 0.0250(11) -0.0030(9) -0.0065(9) -0.0027(8)
C60 0.0310(13) 0.0286(12) 0.0297(12) -0.0015(10) -0.0049(10) -0.0018(9)
C61 0.0370(14) 0.0426(14) 0.0309(12) -0.0016(11) 0.0019(11) 0.0018(10)
C62 0.0529(17) 0.0464(15) 0.0243(12) -0.0066(12) -0.0039(11) 0.0024(10)
C63 0.0465(16) 0.0433(14) 0.0316(13) -0.0086(12) -0.0171(11) 0.0033(10)
C64 0.0326(13) 0.0360(13) 0.0314(12) -0.0078(10) -0.0095(10) 0.0010(10)
C65 0.0248(12) 0.0265(11) 0.0362(12) -0.0033(9) -0.0123(9) -0.0007(9)
C66 0.0391(14) 0.0317(12) 0.0358(13) -0.0020(10) -0.0133(11) -0.0026(10)
C67 0.0578(18) 0.0409(15) 0.0402(14) -0.0072(13) -0.0235(13) 0.0042(11)
C68 0.0481(16) 0.0302(13) 0.0611(17) -0.0048(12) -0.0324(14) 0.0060(12)
C69 0.0331(14) 0.0293(13) 0.0652(18) 0.0029(10) -0.0165(12) -0.0053(12)
C70 0.0305(13) 0.0348(13) 0.0401(13) -0.0005(10) -0.0093(10) -0.0032(10)
C71 0.0237(12) 0.0290(12) 0.0308(11) 0.0000(9) -0.0071(9) -0.0043(9)
C72 0.0391(14) 0.0351(13) 0.0380(13) -0.0092(11) -0.0176(11) 0.0050(10)
C73 0.0520(17) 0.0374(14) 0.0551(16) -0.0168(12) -0.0279(13) 0.0034(12)
C74 0.0446(16) 0.0446(15) 0.0471(15) -0.0064(12) -0.0263(12) -0.0017(12)
C75 0.0396(15) 0.0400(14) 0.0398(13) 0.0022(11) -0.0180(11) 0.0024(11)
C76 0.0366(14) 0.0284(12) 0.0406(13) -0.0023(10) -0.0144(11) -0.0018(10)
C77 0.0261(12) 0.0230(11) 0.0329(12) 0.0005(9) -0.0050(9) -0.0040(9)
C78 0.0319(14) 0.0466(15) 0.0340(13) -0.0003(11) -0.0064(10) -0.0038(11)
C79 0.0403(16) 0.0561(17) 0.0369(14) 0.0023(13) 0.0000(12) -0.0023(12)
C80 0.0288(14) 0.0478(16) 0.0521(16) 0.0012(12) 0.0049(12) -0.0035(12)
C81 0.0261(13) 0.0438(15) 0.0551(16) 0.0017(11) -0.0112(11) -0.0073(12)
C82 0.0290(13) 0.0349(13) 0.0351(13) 0.0008(10) -0.0058(10) -0.0056(10)
Co1 0.02439(16) 0.02577(15) 0.02583(15) 0.00209(12) -0.00964(12) -0.00409(12)
Co2 0.01960(16) 0.02612(15) 0.02680(15) -0.00197(12) -0.00350(12) -0.00282(12)
P1 0.0264(3) 0.0239(3) 0.0257(3) 0.0022(2) -0.0089(2) -0.0032(2)
P2 0.0242(3) 0.0225(3) 0.0229(3) 0.0000(2) -0.0056(2) -0.0020(2)
P3 0.0224(3) 0.0236(3) 0.0225(3) -0.0010(2) -0.0056(2) -0.0013(2)
P4 0.0230(3) 0.0252(3) 0.0271(3) -0.0013(2) -0.0066(2) -0.0026(2)

loop_
_atom_type_symbol
_atom_type_description
_atom_type_scat_dispersion_real
_atom_type_scat_dispersion_imag
_atom_type_scat_source
C C 0.0033 0.0016 'International Tables Vol C Tables 4.2.6.8 and 6.1.1.4'
H H 0.0000 0.0000 'International Tables Vol C Tables 4.2.6.8 and 6.1.1.4'
P P 0.1023 0.0942 'International Tables Vol C Tables 4.2.6.8 and 6.1.1.4'
Co Co 0.3494 0.9721 'International Tables Vol C Tables 4.2.6.8 and 6.1.1.4'

loop_
_geom_angle_atom_site_label_1
_geom_angle_atom_site_label_2
_geom_angle_atom_site_label_3
_geom_angle_site_symmetry_1
_geom_angle_site_symmetry_3
_geom_angle
_geom_angle_publ_flag
C84 C83 H83A . . 109.5 ?
C84 C83 H83B . . 109.5 ?
H83A C83 H83B . . 109.5 ?
C84 C83 H83C . . 109.5 ?
H83A C83 H83C . . 109.5 ?
H83B C83 H83C . . 109.5 ?
C84 C85 C86 . . 117.5(7) ?
C84 C85 H85A . . 107.9 ?
C86 C85 H85A . . 107.9 ?
C84 C85 H85B . . 107.9 ?
C86 C85 H85B . . 107.9 ?
H85A C85 H85B . . 107.2 ?
C87 C86 C85 . . 126.4(8) ?
C87 C86 H86A . . 105.7 ?
C85 C86 H86A . . 105.7 ?
C87 C86 H86B . . 105.7 ?
C85 C86 H86B . . 105.7 ?
H86A C86 H86B . . 106.2 ?
C86 C87 C88 . . 117.3(9) ?
C86 C87 H87A . . 108.0 ?
C88 C87 H87A . . 108.0 ?
C86 C87 H87B . . 108.0 ?
C88 C87 H87B . . 108.0 ?
H87A C87 H87B . . 107.2 ?
C87 C88 H88A . . 109.5 ?
C87 C88 H88B . . 109.5 ?
H88A C88 H88B . . 109.5 ?
C87 C88 H88C . . 109.5 ?
H88A C88 H88C . . 109.5 ?
H88B C88 H88C . . 109.5 ?
C83 C84 C85 . . 118.6(6) ?
C83 C84 C89 . . 145.0(7) ?
C83 C84 H84A . . 107.7 ?
C85 C84 H84A . . 107.7 ?
C89 C84 H84A . . 96.8 ?
C83 C84 H84B . . 107.7 ?
C85 C84 H84B . . 107.7 ?
C89 C84 H84B . . 87.8 ?
H84A C84 H84B . . 107.1 ?
C83 C84 H84C . . 104.1 ?
C85 C84 H84C . . 136.8 ?
C89 C84 H84C . . 109.5 ?
H84A C84 H84C . . 61.6 ?
H84B C84 H84C . . 49.0 ?
C83 C84 H84D . . 66.7 ?
C85 C84 H84D . . 93.8 ?
C89 C84 H84D . . 109.5 ?
H84A C84 H84D . . 57.4 ?
H84B C84 H84D . . 157.2 ?
H84C C84 H84D . . 109.5 ?
C83 C84 H84E . . 48.1 ?
C85 C84 H84E . . 95.4 ?
C89 C84 H84E . . 109.5 ?
H84A C84 H84E . . 153.6 ?
H84B C84 H84E . . 76.9 ?
H84C C84 H84E . . 109.5 ?
H84D C84 H84E . . 109.5 ?
C90 C89 C94 . . 120.0 ?
C90 C89 C84 . . 115.8(6) ?
C94 C89 C84 . . 124.2(6) ?
C91 C90 C89 . . 120.0 ?
C91 C90 H90 . . 120.0 ?
C89 C90 H90 . . 120.0 ?
C90 C91 C92 . . 120.0 ?
C90 C91 H91 . . 120.0 ?
C92 C91 H91 . . 120.0 ?
C91 C92 C93 . . 120.0 ?
C91 C92 H92 . . 120.0 ?
C93 C92 H92 . . 120.0 ?
C94 C93 C92 . . 120.0 ?
C94 C93 H93 . . 120.0 ?
C92 C93 H93 . . 120.0 ?
C93 C94 C89 . . 120.0 ?
C93 C94 H94 . . 120.0 ?
C89 C94 H94 . . 120.0 ?
C5 C1 C2 . . 106.7(2) ?
C5 C1 Co1 . . 69.05(14) ?
C2 C1 Co1 . . 68.04(13) ?
C5 C1 H1A . . 126.6 ?
C2 C1 H1A . . 126.6 ?
Co1 C1 H1A . . 127.8 ?
C3 C2 C1 . . 109.1(2) ?
C3 C2 Co1 . . 71.14(14) ?
C1 C2 Co1 . . 72.38(14) ?
C3 C2 H2A . . 125.5 ?
C1 C2 H2A . . 125.5 ?
Co1 C2 H2A . . 122.6 ?
C4 C3 C2 . . 107.4(2) ?
C4 C3 Co1 . . 70.07(14) ?
C2 C3 Co1 . . 69.02(14) ?
C4 C3 H3A . . 126.3 ?
C2 C3 H3A . . 126.3 ?
Co1 C3 H3A . . 126.1 ?
C3 C4 C5 . . 107.9(2) ?
C3 C4 Co1 . . 70.63(14) ?
C5 C4 Co1 . . 69.97(14) ?
C3 C4 H4A . . 126.1 ?
C5 C4 H4A . . 126.1 ?
Co1 C4 H4A . . 124.9 ?
C1 C5 C4 . . 108.8(2) ?
C1 C5 Co1 . . 71.96(14) ?
C4 C5 Co1 . . 70.08(14) ?
C1 C5 H5A . . 125.6 ?
C4 C5 H5A . . 125.6 ?
Co1 C5 H5A . . 124.0 ?
C7 C6 C11 . . 117.8(2) ?
C7 C6 P1 . . 124.03(18) ?
C11 C6 P1 . . 118.06(17) ?
C6 C7 C8 . . 120.5(2) ?
C6 C7 H7A . . 119.7 ?
C8 C7 H7A . . 119.7 ?
C9 C8 C7 . . 120.5(2) ?
C9 C8 H8A . . 119.7 ?
C7 C8 H8A . . 119.7 ?
C8 C9 C10 . . 119.7(2) ?
C8 C9 H9A . . 120.1 ?
C10 C9 H9A . . 120.1 ?
C9 C10 C11 . . 120.0(2) ?
C9 C10 H10B . . 120.0 ?
C11 C10 H10B . . 120.0 ?
C10 C11 C6 . . 121.3(2) ?
C10 C11 H11A . . 119.4 ?
C6 C11 H11A . . 119.4 ?
C17 C12 C13 . . 118.4(2) ?
C17 C12 P1 . . 120.35(18) ?
C13 C12 P1 . . 121.01(17) ?
C14 C13 C12 . . 120.7(2) ?
C14 C13 H13A . . 119.7 ?
C12 C13 H13A . . 119.7 ?
C15 C14 C13 . . 120.0(3) ?
C15 C14 H14A . . 120.0 ?
C13 C14 H14A . . 120.0 ?
C16 C15 C14 . . 120.0(2) ?
C16 C15 H15A . . 120.0 ?
C14 C15 H15A . . 120.0 ?
C15 C16 C17 . . 120.7(2) ?
C15 C16 H16A . . 119.7 ?
C17 C16 H16A . . 119.7 ?
C16 C17 C12 . . 120.2(2) ?
C16 C17 H17A . . 119.9 ?
C12 C17 H17A . . 119.9 ?
C23 C18 C19 . . 117.9(2) ?
C23 C18 P1 . . 124.55(19) ?
C19 C18 P1 . . 117.55(17) ?
C20 C19 C18 . . 121.2(2) ?
C20 C19 H19A . . 119.4 ?
C18 C19 H19A . . 119.4 ?
C21 C20 C19 . . 119.8(3) ?
C21 C20 H20A . . 120.1 ?
C19 C20 H20A . . 120.1 ?
C22 C21 C20 . . 119.5(3) ?
C22 C21 H21A . . 120.2 ?
C20 C21 H21A . . 120.2 ?
C21 C22 C23 . . 120.9(3) ?
C21 C22 H22A . . 119.5 ?
C23 C22 H22A . . 119.5 ?
C22 C23 C18 . . 120.6(3) ?
C22 C23 H23A . . 119.7 ?
C18 C23 H23A . . 119.7 ?
C29 C24 C25 . . 117.9(2) ?
C29 C24 P2 . . 124.46(17) ?
C25 C24 P2 . . 117.60(16) ?
C26 C25 C24 . . 121.3(2) ?
C26 C25 H25A . . 119.4 ?
C24 C25 H25A . . 119.4 ?
C27 C26 C25 . . 120.1(2) ?
C27 C26 H26A . . 119.9 ?
C25 C26 H26A . . 119.9 ?
C28 C27 C26 . . 119.3(2) ?
C28 C27 H27A . . 120.4 ?
C26 C27 H27A . . 120.4 ?
C27 C28 C29 . . 120.8(2) ?
C27 C28 H28A . . 119.6 ?
C29 C28 H28A . . 119.6 ?
C24 C29 C28 . . 120.6(2) ?
C24 C29 H29A . . 119.7 ?
C28 C29 H29A . . 119.7 ?
C35 C30 C31 . . 118.3(2) ?
C35 C30 P2 . . 126.51(18) ?
C31 C30 P2 . . 115.13(18) ?
C32 C31 C30 . . 120.6(3) ?
C32 C31 H31A . . 119.7 ?
C30 C31 H31A . . 119.7 ?
C33 C32 C31 . . 120.1(3) ?
C33 C32 H32A . . 119.9 ?
C31 C32 H32A . . 119.9 ?
C34 C33 C32 . . 120.0(2) ?
C34 C33 H33A . . 120.0 ?
C32 C33 H33A . . 120.0 ?
C33 C34 C35 . . 120.4(3) ?
C33 C34 H34A . . 119.8 ?
C35 C34 H34A . . 119.8 ?
C30 C35 C34 . . 120.6(2) ?
C30 C35 H35A . . 119.7 ?
C34 C35 H35A . . 119.7 ?
C41 C36 C37 . . 118.3(2) ?
C41 C36 P2 . . 123.68(17) ?
C37 C36 P2 . . 117.99(17) ?
C38 C37 C36 . . 120.6(2) ?
C38 C37 H37A . . 119.7 ?
C36 C37 H37A . . 119.7 ?
C39 C38 C37 . . 120.4(2) ?
C39 C38 H38A . . 119.8 ?
C37 C38 H38A . . 119.8 ?
C40 C39 C38 . . 119.4(2) ?
C40 C39 H39A . . 120.3 ?
C38 C39 H39A . . 120.3 ?
C39 C40 C41 . . 120.5(2) ?
C39 C40 H40A . . 119.8 ?
C41 C40 H40A . . 119.8 ?
C40 C41 C36 . . 120.8(2) ?
C40 C41 H41A . . 119.6 ?
C36 C41 H41A . . 119.6 ?
C46 C42 C43 . . 107.7(2) ?
C46 C42 Co2 . . 70.09(15) ?
C43 C42 Co2 . . 68.96(14) ?
C46 C42 H42A . . 126.2 ?
C43 C42 H42A . . 126.2 ?
Co2 C42 H42A . . 126.4 ?
C42 C43 C44 . . 108.6(2) ?
C42 C43 Co2 . . 71.13(14) ?
C44 C43 Co2 . . 72.54(14) ?
C42 C43 H43A . . 125.7 ?
C44 C43 H43A . . 125.7 ?
Co2 C43 H43A . . 122.3 ?
C45 C44 C43 . . 106.8(2) ?
C45 C44 Co2 . . 69.08(14) ?
C43 C44 Co2 . . 67.84(13) ?
C45 C44 H44A . . 126.6 ?
C43 C44 H44A . . 126.6 ?
Co2 C44 H44A . . 128.0 ?
C44 C45 C46 . . 109.0(2) ?
C44 C45 Co2 . . 72.18(14) ?
C46 C45 Co2 . . 69.89(14) ?
C44 C45 H45A . . 125.5 ?
C46 C45 H45A . . 125.5 ?
Co2 C45 H45A . . 124.0 ?
C42 C46 C45 . . 107.7(2) ?
C42 C46 Co2 . . 70.81(15) ?
C45 C46 Co2 . . 70.09(15) ?
C42 C46 H46A . . 126.1 ?
C45 C46 H46A . . 126.1 ?
Co2 C46 H46A . . 124.6 ?
C48 C47 C52 . . 118.0(2) ?
C48 C47 P3 . . 117.96(17) ?
C52 C47 P3 . . 123.96(17) ?
C49 C48 C47 . . 120.9(2) ?
C49 C48 H48A . . 119.6 ?
C47 C48 H48A . . 119.6 ?
C48 C49 C50 . . 120.3(2) ?
C48 C49 H49A . . 119.9 ?
C50 C49 H49A . . 119.9 ?
C51 C50 C49 . . 119.5(2) ?
C51 C50 H50A . . 120.2 ?
C49 C50 H50A . . 120.2 ?
C52 C51 C50 . . 120.4(2) ?
C52 C51 H51A . . 119.8 ?
C50 C51 H51A . . 119.8 ?
C51 C52 C47 . . 120.9(2) ?
C51 C52 H52A . . 119.5 ?
C47 C52 H52A . . 119.5 ?
C58 C53 C54 . . 117.3(2) ?
C58 C53 P3 . . 124.11(18) ?
C54 C53 P3 . . 118.46(16) ?
C55 C54 C53 . . 121.5(2) ?
C55 C54 H54A . . 119.2 ?
C53 C54 H54A . . 119.2 ?
C56 C55 C54 . . 120.3(2) ?
C56 C55 H55A . . 119.9 ?
C54 C55 H55A . . 119.9 ?
C55 C56 C57 . . 119.2(2) ?
C55 C56 H56A . . 120.4 ?
C57 C56 H56A . . 120.4 ?
C56 C57 C58 . . 120.7(3) ?
C56 C57 H57A . . 119.7 ?
C58 C57 H57A . . 119.7 ?
C53 C58 C57 . . 120.9(2) ?
C53 C58 H58A . . 119.5 ?
C57 C58 H58A . . 119.5 ?
C60 C59 C64 . . 118.4(2) ?
C60 C59 P3 . . 126.43(18) ?
C64 C59 P3 . . 115.06(17) ?
C59 C60 C61 . . 120.0(2) ?
C59 C60 H60A . . 120.0 ?
C61 C60 H60A . . 120.0 ?
C62 C61 C60 . . 120.8(2) ?
C62 C61 H61A . . 119.6 ?
C60 C61 H61A . . 119.6 ?
C61 C62 C63 . . 120.0(2) ?
C61 C62 H62A . . 120.0 ?
C63 C62 H62A . . 120.0 ?
C64 C63 C62 . . 119.8(2) ?
C64 C63 H63A . . 120.1 ?
C62 C63 H63A . . 120.1 ?
C63 C64 C59 . . 121.0(2) ?
C63 C64 H64A . . 119.5 ?
C59 C64 H64A . . 119.5 ?
C66 C65 C70 . . 118.2(2) ?
C66 C65 P4 . . 120.40(17) ?
C70 C65 P4 . . 121.32(17) ?
C65 C66 C67 . . 120.8(2) ?
C65 C66 H66A . . 119.6 ?
C67 C66 H66A . . 119.6 ?
C68 C67 C66 . . 120.4(2) ?
C68 C67 H67A . . 119.8 ?
C66 C67 H67A . . 119.8 ?
C69 C68 C67 . . 119.6(2) ?
C69 C68 H68A . . 120.2 ?
C67 C68 H68A . . 120.2 ?
C68 C69 C70 . . 120.3(2) ?
C68 C69 H69A . . 119.9 ?
C70 C69 H69A . . 119.9 ?
C69 C70 C65 . . 120.8(2) ?
C69 C70 H70A . . 119.6 ?
C65 C70 H70A . . 119.6 ?
C72 C71 C76 . . 117.7(2) ?
C72 C71 P4 . . 124.18(17) ?
C76 C71 P4 . . 117.97(17) ?
C73 C72 C71 . . 120.9(2) ?
C73 C72 H72A . . 119.6 ?
C71 C72 H72A . . 119.6 ?
C74 C73 C72 . . 120.6(2) ?
C74 C73 H73A . . 119.7 ?
C72 C73 H73A . . 119.7 ?
C75 C74 C73 . . 119.4(2) ?
C75 C74 H74A . . 120.3 ?
C73 C74 H74A . . 120.3 ?
C74 C75 C76 . . 120.3(2) ?
C74 C75 H75A . . 119.8 ?
C76 C75 H75A . . 119.8 ?
C75 C76 C71 . . 121.1(2) ?
C75 C76 H76A . . 119.5 ?
C71 C76 H76A . . 119.5 ?
C78 C77 C82 . . 117.6(2) ?
C78 C77 P4 . . 124.57(19) ?
C82 C77 P4 . . 117.79(17) ?
C77 C78 C79 . . 121.1(3) ?
C77 C78 H78A . . 119.4 ?
C79 C78 H78A . . 119.4 ?
C80 C79 C78 . . 120.2(3) ?
C80 C79 H79A . . 119.9 ?
C78 C79 H79A . . 119.9 ?
C79 C80 C81 . . 119.6(2) ?
C79 C80 H80A . . 120.2 ?
C81 C80 H80A . . 120.2 ?
C80 C81 C82 . . 120.0(3) ?
C80 C81 H81A . . 120.0 ?
C82 C81 H81A . . 120.0 ?
C81 C82 C77 . . 121.4(2) ?
C81 C82 H82A . . 119.3 ?
C77 C82 H82A . . 119.3 ?
C2 Co1 C5 . . 66.18(10) ?
C2 Co1 C4 . . 66.42(10) ?
C5 Co1 C4 . . 39.95(11) ?
C2 Co1 C3 . . 39.83(10) ?
C5 Co1 C3 . . 66.41(11) ?
C4 Co1 C3 . . 39.30(10) ?
C2 Co1 C1 . . 39.58(10) ?
C5 Co1 C1 . . 38.99(10) ?
C4 Co1 C1 . . 66.27(11) ?
C3 Co1 C1 . . 66.44(11) ?
C2 Co1 P2 . . 166.40(7) ?
C5 Co1 P2 . . 100.57(8) ?
C4 Co1 P2 . . 101.69(8) ?
C3 Co1 P2 . . 133.54(8) ?
C1 Co1 P2 . . 130.84(7) ?
C2 Co1 P1 . . 94.02(7) ?
C5 Co1 P1 . . 156.20(8) ?
C4 Co1 P1 . . 144.99(9) ?
C3 Co1 P1 . . 107.39(8) ?
C1 Co1 P1 . . 117.21(8) ?
P2 Co1 P1 . . 99.57(2) ?
C43 Co2 C46 . . 66.49(11) ?
C43 Co2 C45 . . 66.10(10) ?
C46 Co2 C45 . . 40.02(12) ?
C43 Co2 C42 . . 39.91(10) ?
C46 Co2 C42 . . 39.11(11) ?
C45 Co2 C42 . . 66.18(11) ?
C43 Co2 C44 . . 39.63(10) ?
C46 Co2 C44 . . 66.19(11) ?
C45 Co2 C44 . . 38.74(11) ?
C42 Co2 C44 . . 66.30(11) ?
C43 Co2 P3 . . 167.16(8) ?
C46 Co2 P3 . . 101.83(8) ?
C45 Co2 P3 . . 101.65(8) ?
C42 Co2 P3 . . 133.01(8) ?
C44 Co2 P3 . . 132.03(8) ?
C43 Co2 P4 . . 93.12(7) ?
C46 Co2 P4 . . 143.73(9) ?
C45 Co2 P4 . . 155.80(9) ?
C42 Co2 P4 . . 106.35(8) ?
C44 Co2 P4 . . 117.11(8) ?
P3 Co2 P4 . . 99.67(2) ?
C6 P1 C18 . . 102.02(10) ?
C6 P1 C12 . . 102.62(10) ?
C18 P1 C12 . . 96.25(10) ?
C6 P1 Co1 . . 110.41(7) ?
C18 P1 Co1 . . 124.20(7) ?
C12 P1 Co1 . . 118.20(7) ?
C36 P2 C30 . . 105.96(10) ?
C36 P2 C24 . . 98.20(10) ?
C30 P2 C24 . . 100.97(10) ?
C36 P2 Co1 . . 118.68(7) ?
C30 P2 Co1 . . 114.65(7) ?
C24 P2 Co1 . . 115.79(7) ?
C47 P3 C59 . . 106.47(10) ?
C47 P3 C53 . . 97.20(10) ?
C59 P3 C53 . . 100.74(10) ?
C47 P3 Co2 . . 118.37(7) ?
C59 P3 Co2 . . 113.12(7) ?
C53 P3 Co2 . . 118.42(7) ?
C71 P4 C65 . . 103.07(10) ?
C71 P4 C77 . . 101.79(10) ?
C65 P4 C77 . . 96.51(10) ?
C71 P4 Co2 . . 109.03(7) ?
C65 P4 Co2 . . 117.94(7) ?
C77 P4 Co2 . . 125.42(7) ?

loop_
_geom_bond_atom_site_label_1
_geom_bond_atom_site_label_2
_geom_bond_site_symmetry_2
_geom_bond_distance
_geom_bond_publ_flag
C83 C84 . 1.426(5) ?
C83 H83A . 0.9800 ?
C83 H83B . 0.9800 ?
C83 H83C . 0.9800 ?
C85 C84 . 1.427(5) ?
C85 C86 . 1.429(5) ?
C85 H85A . 0.9900 ?
C85 H85B . 0.9900 ?
C86 C87 . 1.423(12) ?
C86 H86A . 0.9900 ?
C86 H86B . 0.9900 ?
C87 C88 . 1.429(5) ?
C87 H87A . 0.9900 ?
C87 H87B . 0.9900 ?
C88 H88A . 0.9800 ?
C88 H88B . 0.9800 ?
C88 H88C . 0.9800 ?
C84 C89 . 1.551(8) ?
C84 H84A . 0.9900 ?
C84 H84B . 0.9900 ?
C84 H84C . 0.9800 ?
C84 H84D . 0.9800 ?
C84 H84E . 0.9800 ?
C89 C90 . 1.3900 ?
C89 C94 . 1.3900 ?
C90 C91 . 1.3900 ?
C90 H90 . 0.9500 ?
C91 C92 . 1.3900 ?
C91 H91 . 0.9500 ?
C92 C93 . 1.3900 ?
C92 H92 . 0.9500 ?
C93 C94 . 1.3900 ?
C93 H93 . 0.9500 ?
C94 H94 . 0.9500 ?
C1 C5 . 1.399(4) ?
C1 C2 . 1.413(4) ?
C1 Co1 . 2.114(2) ?
C1 H1A . 0.9500 ?
C2 C3 . 1.412(4) ?
C2 Co1 . 2.057(2) ?
C2 H2A . 0.9500 ?
C3 C4 . 1.400(4) ?
C3 Co1 . 2.085(2) ?
C3 H3A . 0.9500 ?
C4 C5 . 1.419(4) ?
C4 Co1 . 2.078(2) ?
C4 H4A . 0.9500 ?
C5 Co1 . 2.077(2) ?
C5 H5A . 0.9500 ?
C6 C7 . 1.390(3) ?
C6 C11 . 1.396(3) ?
C6 P1 . 1.843(2) ?
C7 C8 . 1.391(4) ?
C7 H7A . 0.9500 ?
C8 C9 . 1.374(4) ?
C8 H8A . 0.9500 ?
C9 C10 . 1.377(4) ?
C9 H9A . 0.9500 ?
C10 C11 . 1.380(3) ?
C10 H10B . 0.9500 ?
C11 H11A . 0.9500 ?
C12 C17 . 1.389(3) ?
C12 C13 . 1.394(3) ?
C12 P1 . 1.847(2) ?
C13 C14 . 1.386(3) ?
C13 H13A . 0.9500 ?
C14 C15 . 1.373(4) ?
C14 H14A . 0.9500 ?
C15 C16 . 1.368(4) ?
C15 H15A . 0.9500 ?
C16 C17 . 1.387(3) ?
C16 H16A . 0.9500 ?
C17 H17A . 0.9500 ?
C18 C23 . 1.387(3) ?
C18 C19 . 1.392(3) ?
C18 P1 . 1.845(2) ?
C19 C20 . 1.382(3) ?
C19 H19A . 0.9500 ?
C20 C21 . 1.381(4) ?
C20 H20A . 0.9500 ?
C21 C22 . 1.366(4) ?
C21 H21A . 0.9500 ?
C22 C23 . 1.383(4) ?
C22 H22A . 0.9500 ?
C23 H23A . 0.9500 ?
C24 C29 . 1.380(3) ?
C24 C25 . 1.389(3) ?
C24 P2 . 1.856(2) ?
C25 C26 . 1.382(3) ?
C25 H25A . 0.9500 ?
C26 C27 . 1.373(4) ?
C26 H26A . 0.9500 ?
C27 C28 . 1.372(4) ?
C27 H27A . 0.9500 ?
C28 C29 . 1.386(4) ?
C28 H28A . 0.9500 ?
C29 H29A . 0.9500 ?
C30 C35 . 1.385(3) ?
C30 C31 . 1.400(3) ?
C30 P2 . 1.840(2) ?
C31 C32 . 1.381(3) ?
C31 H31A . 0.9500 ?
C32 C33 . 1.380(4) ?
C32 H32A . 0.9500 ?
C33 C34 . 1.368(4) ?
C33 H33A . 0.9500 ?
C34 C35 . 1.387(3) ?
C34 H34A . 0.9500 ?
C35 H35A . 0.9500 ?
C36 C41 . 1.389(3) ?
C36 C37 . 1.391(3) ?
C36 P2 . 1.840(2) ?
C37 C38 . 1.386(3) ?
C37 H37A . 0.9500 ?
C38 C39 . 1.379(4) ?
C38 H38A . 0.9500 ?
C39 C40 . 1.375(4) ?
C39 H39A . 0.9500 ?
C40 C41 . 1.383(3) ?
C40 H40A . 0.9500 ?
C41 H41A . 0.9500 ?
C42 C46 . 1.390(4) ?
C42 C43 . 1.412(4) ?
C42 Co2 . 2.082(2) ?
C42 H42A . 0.9500 ?
C43 C44 . 1.414(4) ?
C43 Co2 . 2.053(2) ?
C43 H43A . 0.9500 ?
C44 C45 . 1.390(4) ?
C44 Co2 . 2.115(2) ?
C44 H44A . 0.9500 ?
C45 C46 . 1.419(4) ?
C45 Co2 . 2.075(2) ?
C45 H45A . 0.9500 ?
C46 Co2 . 2.072(3) ?
C46 H46A . 0.9500 ?
C47 C48 . 1.389(3) ?
C47 C52 . 1.394(3) ?
C47 P3 . 1.835(2) ?
C48 C49 . 1.380(3) ?
C48 H48A . 0.9500 ?
C49 C50 . 1.380(4) ?
C49 H49A . 0.9500 ?
C50 C51 . 1.377(4) ?
C50 H50A . 0.9500 ?
C51 C52 . 1.374(3) ?
C51 H51A . 0.9500 ?
C52 H52A . 0.9500 ?
C53 C58 . 1.381(3) ?
C53 C54 . 1.387(3) ?
C53 P3 . 1.853(2) ?
C54 C55 . 1.375(3) ?
C54 H54A . 0.9500 ?
C55 C56 . 1.367(4) ?
C55 H55A . 0.9500 ?
C56 C57 . 1.368(4) ?
C56 H56A . 0.9500 ?
C57 C58 . 1.382(4) ?
C57 H57A . 0.9500 ?
C58 H58A . 0.9500 ?
C59 C60 . 1.387(3) ?
C59 C64 . 1.401(3) ?
C59 P3 . 1.839(2) ?
C60 C61 . 1.390(3) ?
C60 H60A . 0.9500 ?
C61 C62 . 1.371(4) ?
C61 H61A . 0.9500 ?
C62 C63 . 1.379(4) ?
C62 H62A . 0.9500 ?
C63 C64 . 1.378(3) ?
C63 H63A . 0.9500 ?
C64 H64A . 0.9500 ?
C65 C66 . 1.381(3) ?
C65 C70 . 1.397(3) ?
C65 P4 . 1.851(2) ?
C66 C67 . 1.391(3) ?
C66 H66A . 0.9500 ?
C67 C68 . 1.377(4) ?
C67 H67A . 0.9500 ?
C68 C69 . 1.373(4) ?
C68 H68A . 0.9500 ?
C69 C70 . 1.385(3) ?
C69 H69A . 0.9500 ?
C70 H70A . 0.9500 ?
C71 C72 . 1.391(3) ?
C71 C76 . 1.397(3) ?
C71 P4 . 1.841(2) ?
C72 C73 . 1.382(3) ?
C72 H72A . 0.9500 ?
C73 C74 . 1.379(4) ?
C73 H73A . 0.9500 ?
C74 C75 . 1.376(3) ?
C74 H74A . 0.9500 ?
C75 C76 . 1.380(3) ?
C75 H75A . 0.9500 ?
C76 H76A . 0.9500 ?
C77 C78 . 1.382(3) ?
C77 C82 . 1.393(3) ?
C77 P4 . 1.854(2) ?
C78 C79 . 1.392(3) ?
C78 H78A . 0.9500 ?
C79 C80 . 1.373(4) ?
C79 H79A . 0.9500 ?
C80 C81 . 1.379(4) ?
C80 H80A . 0.9500 ?
C81 C82 . 1.381(3) ?
C81 H81A . 0.9500 ?
C82 H82A . 0.9500 ?
Co1 P2 . 2.1246(6) ?
Co1 P1 . 2.1296(6) ?
Co2 P3 . 2.1204(6) ?
Co2 P4 . 2.1371(6) ?
